data_7240702
loop_
_publ_author_name
'Al-Taie, Zahraa S.'
'Anetts, Simon R.'
'Christensen, Jeppe'
'Coles, Simon J.'
'Horton, Peter N.'
'Evans, Daniel M.'
'Jones, Leigh F.'
'de Kleijne, Frank F. J.'
'Ledbetter, Shaun M.'
'Mehdar, Yassin T. H.'
'Murphy, Patrick J.'
'Wilson, Jack A.'

_publ_section_title
;
 Proline derived guanidine catalysts forge extensive H-bonded
 architectures: a solution and solid state study
;
_journal_issue 38
_journal_name_full 'RSC Advances'
_journal_page_first 22397
_journal_page_last 22416
_journal_paper_doi 10.1039/C9RA07508A
_journal_volume 10
_journal_year 2020
_chemical_absolute_configuration unk
_chemical_formula_moiety 'C25 H31 N5 O2'
_chemical_formula_sum 'C25 H31 N5 O2'
_chemical_formula_weight 433.55
_space_group_crystal_system orthorhombic
_space_group_IT_number 19
_space_group_name_Hall 'P 2ac 2ab'
_space_group_name_H-M_alt 'P 21 21 21'
_atom_sites_solution_hydrogens mixed
_audit_creation_method SHELXL-2014/7
_audit_update_record
;
2019-09-10 deposited with the CCDC.	2020-02-25 downloaded from the CCDC.
;
_cell_angle_alpha 90
_cell_angle_beta 90
_cell_angle_gamma 90
_cell_formula_units_Z 4
_cell_length_a 6.83130(10)
_cell_length_b 9.9682(2)
_cell_length_c 34.4021(7)
_cell_measurement_reflns_used 32332
_cell_measurement_temperature 100(2)
_cell_measurement_theta_max 29.8480
_cell_measurement_theta_min 2.1280
_cell_volume 2342.64(8)
_computing_cell_refinement 'CrysalisPRO 171.38.43 (Rigaku Oxford Diffraction 2015)'
_computing_data_collection 'CrystalClear-SM Expert 2.0 r7 (Rigaku, 2011)'
_computing_data_reduction 'CrysalisPRO 171.38.43 (Rigaku Oxford Diffraction 2015)'
_computing_structure_refinement 'SHELXL-2014/7 (Sheldrick, 2014)'
_computing_structure_solution 'SHELXT (G. M. Sheldrick Acta Cryst. (2015). A71, 3-8)'
_diffrn_ambient_temperature 100(2)
_diffrn_detector 'CCD area detector'
_diffrn_detector_area_resol_mean 14.286
_diffrn_detector_type 'Rigaku HG Saturn724+ (2x2 bin mode)'
_diffrn_measured_fraction_theta_full 0.999
_diffrn_measured_fraction_theta_max 0.984
_diffrn_measurement_device 'four-circle \k diffractometer'
_diffrn_measurement_device_type 'Rigaku AFC12'
_diffrn_measurement_method 'profile data from \w scans'
_diffrn_measurement_specimen_support 'MiTeGen MicroMesh'
_diffrn_radiation_collimation '0.07 mm Confocal mirrors, HF Varimax'
_diffrn_radiation_monochromator 'Confocal mirrors, HF Varimax'
_diffrn_radiation_probe x-ray
_diffrn_radiation_type MoK\a
_diffrn_radiation_wavelength 0.71073
_diffrn_radiation_xray_symbol K-L~3~
_diffrn_reflns_av_R_equivalents 0.0842
_diffrn_reflns_av_unetI/netI 0.0367
_diffrn_reflns_Laue_measured_fraction_full 0.999
_diffrn_reflns_Laue_measured_fraction_max 0.984
_diffrn_reflns_limit_h_max 9
_diffrn_reflns_limit_h_min -9
_diffrn_reflns_limit_k_max 13
_diffrn_reflns_limit_k_min -13
_diffrn_reflns_limit_l_max 48
_diffrn_reflns_limit_l_min -47
_diffrn_reflns_number 75609
_diffrn_reflns_point_group_measured_fraction_full 1.000
_diffrn_reflns_point_group_measured_fraction_max 0.970
_diffrn_reflns_theta_full 25.242
_diffrn_reflns_theta_max 29.919
_diffrn_reflns_theta_min 2.361
_diffrn_source 'rotating anode'
_diffrn_source_current 55.0
_diffrn_source_power 2.475
_diffrn_source_target Mo
_diffrn_source_type 'FR-E+ SuperBright rotating anode'
_diffrn_source_voltage 45.0
_exptl_absorpt_coefficient_mu 0.080
_exptl_absorpt_correction_T_max 1.00000
_exptl_absorpt_correction_T_min 0.82829
_exptl_absorpt_correction_type multi-scan
_exptl_absorpt_process_details
;
CrysAlisPro 1.171.38.43 (Rigaku Oxford Diffraction, 2015)
Empirical absorption correction using spherical harmonics,
 implemented in SCALE3 ABSPACK scaling algorithm.
;
_exptl_crystal_colour colourless
_exptl_crystal_density_diffrn 1.229
_exptl_crystal_description Block
_exptl_crystal_F_000 928
_exptl_crystal_size_max 0.160
_exptl_crystal_size_mid 0.050
_exptl_crystal_size_min 0.050
_refine_diff_density_max 0.362
_refine_diff_density_min -0.346
_refine_diff_density_rms 0.050
_refine_ls_abs_structure_details
;
 Flack x determined using 2089 quotients [(I+)-(I-)]/[(I+)+(I-)]
 (Parsons, Flack and Wagner, Acta Cryst. B69 (2013) 249-259).
;
_refine_ls_extinction_method none
_refine_ls_goodness_of_fit_ref 1.049
_refine_ls_hydrogen_treatment mixed
_refine_ls_matrix_type full
_refine_ls_number_parameters 301
_refine_ls_number_reflns 6573
_refine_ls_number_restraints 0
_refine_ls_restrained_S_all 1.049
_refine_ls_R_factor_all 0.0611
_refine_ls_R_factor_gt 0.0482
_refine_ls_shift/su_max 0.001
_refine_ls_shift/su_mean 0.000
_refine_ls_structure_factor_coef Fsqd
_refine_ls_weighting_details 'w=1/[\s^2^(Fo^2^)+(0.0596P)^2^+0.6582P] where P=(Fo^2^+2Fc^2^)/3'
_refine_ls_weighting_scheme calc
_refine_ls_wR_factor_gt 0.1135
_refine_ls_wR_factor_ref 0.1189
_reflns_Friedel_coverage 0.727
_reflns_Friedel_fraction_full 1.000
_reflns_Friedel_fraction_max 0.951
_reflns_number_gt 5708
_reflns_number_total 6573
_reflns_threshold_expression 'I > 2\s(I)'
_cod_data_source_file c9ra07508a2.cif
_cod_data_source_block shelx_CCDC10
_cod_depositor_comments 'Adding full bibliography for 7240683--7240703.cif.'
_cod_database_code 7240702
_shelx_space_group_comment
;
The symmetry employed for this shelxl refinement is uniquely defined
by the following loop, which should always be used as a source of
symmetry information in preference to the above space-group names.
They are only intended as comments.
;
_shelx_estimated_absorpt_t_min 0.987
_shelx_estimated_absorpt_t_max 0.996

loop_
_space_group_symop_operation_xyz
'x, y, z'
'-x+1/2, -y, z+1/2'
'-x, y+1/2, -z+1/2'
'x+1/2, -y+1/2, -z'

loop_
_atom_site_label
_atom_site_type_symbol
_atom_site_fract_x
_atom_site_fract_y
_atom_site_fract_z
_atom_site_U_iso_or_equiv
_atom_site_adp_type
_atom_site_occupancy
_atom_site_site_symmetry_order
_atom_site_calc_flag
_atom_site_refinement_flags_posn
_atom_site_refinement_flags_adp
_atom_site_refinement_flags_occupancy
_atom_site_disorder_assembly
_atom_site_disorder_group
O3 O 1.2969(2) 0.60404(17) 0.59237(5) 0.0287(4) Uani 1 1 d . . . . .
N2 N 0.9966(2) 0.29853(17) 0.65416(5) 0.0183(3) Uani 1 1 d . . . . .
N4 N 1.0216(3) 0.48891(17) 0.61172(5) 0.0185(3) Uani 1 1 d . . . . .
N5 N 0.8212(3) 0.61425(16) 0.55050(5) 0.0175(3) Uani 1 1 d . . . . .
N1 N 0.5128(3) 0.20843(17) 0.69130(5) 0.0192(3) Uani 1 1 d . . . . .
N3 N 1.2950(3) 0.39036(19) 0.63989(6) 0.0238(4) Uani 1 1 d . . . . .
O2 O 0.6972(3) 0.40449(19) 0.64500(7) 0.0496(6) Uani 1 1 d . . . . .
C13 C 1.1030(3) 0.3917(2) 0.63586(6) 0.0177(4) Uani 1 1 d . . . . .
C6 C 0.3451(3) 0.2786(2) 0.75206(6) 0.0243(5) Uani 1 1 d . . . . .
C20 C 0.7115(3) 0.46488(18) 0.49659(6) 0.0202(4) Uani 1 1 d . . . . .
C19 C 0.8814(3) 0.5308(2) 0.51748(6) 0.0210(4) Uani 1 1 d . . . . .
H19A H 0.9715 0.4601 0.5269 0.025 Uiso 1 1 calc R U . . .
H19B H 0.9544 0.5872 0.4987 0.025 Uiso 1 1 calc R U . . .
C14 C 1.1206(3) 0.5880(2) 0.59144(6) 0.0190(4) Uani 1 1 d . . . . .
C12 C 0.7988(3) 0.3086(2) 0.65588(6) 0.0218(4) Uani 1 1 d . . . . .
C8 C 0.4078(3) 0.0786(2) 0.69080(6) 0.0225(4) Uani 1 1 d . . . . .
H8A H 0.2644 0.0923 0.6920 0.027 Uiso 1 1 calc R U . . .
H8B H 0.4486 0.0214 0.7129 0.027 Uiso 1 1 calc R U . . .
C18 C 0.6921(3) 0.72571(19) 0.53917(6) 0.0216(4) Uani 1 1 d . . . . .
H18A H 0.5574 0.6933 0.5343 0.026 Uiso 1 1 calc R U . . .
H18B H 0.7415 0.7707 0.5155 0.026 Uiso 1 1 calc R U . . .
C25 C 0.5455(3) 0.4208(2) 0.51639(7) 0.0220(4) Uani 1 1 d . . . . .
H25 H 0.5341 0.4359 0.5436 0.026 Uiso 1 1 calc R U . . .
C15 C 0.9891(3) 0.68188(19) 0.56864(6) 0.0193(4) Uani 1 1 d . . . . .
H15 H 1.0680 0.7273 0.5480 0.023 Uiso 1 1 calc R U . . .
C21 C 0.7250(4) 0.4427(2) 0.45671(6) 0.0248(4) Uani 1 1 d . . . . .
H21 H 0.8365 0.4738 0.4429 0.030 Uiso 1 1 calc R U . . .
C23 C 0.4123(4) 0.3311(2) 0.45694(8) 0.0291(5) Uani 1 1 d . . . . .
H23 H 0.3113 0.2846 0.4436 0.035 Uiso 1 1 calc R U . . .
C5 C 0.2165(4) 0.3829(2) 0.74294(6) 0.0254(4) Uani 1 1 d . . . . .
H5 H 0.2513 0.4456 0.7233 0.030 Uiso 1 1 calc R U . . .
C24 C 0.3963(3) 0.3547(2) 0.49652(7) 0.0263(5) Uani 1 1 d . . . . .
H24 H 0.2831 0.3257 0.5102 0.032 Uiso 1 1 calc R U . . .
C17 C 0.6968(4) 0.8207(2) 0.57384(7) 0.0283(5) Uani 1 1 d . . . . .
H17A H 0.5844 0.8040 0.5913 0.034 Uiso 1 1 calc R U . . .
H17B H 0.6929 0.9153 0.5651 0.034 Uiso 1 1 calc R U . . .
C11 C 0.7037(3) 0.1831(2) 0.67277(7) 0.0247(4) Uani 1 1 d . . . . .
H11 H 0.7944 0.1400 0.6919 0.030 Uiso 1 1 calc R U . . .
C4 C 0.0384(4) 0.3965(3) 0.76213(7) 0.0330(5) Uani 1 1 d . . . . .
H4 H -0.0473 0.4680 0.7556 0.040 Uiso 1 1 calc R U . . .
C22 C 0.5766(4) 0.3755(2) 0.43686(7) 0.0287(5) Uani 1 1 d . . . . .
H22 H 0.5877 0.3600 0.4097 0.034 Uiso 1 1 calc R U . . .
C16 C 0.8917(4) 0.7893(2) 0.59450(7) 0.0266(5) Uani 1 1 d . . . . .
H16A H 0.8683 0.7543 0.6210 0.032 Uiso 1 1 calc R U . . .
H16B H 0.9746 0.8706 0.5963 0.032 Uiso 1 1 calc R U . . .
C7 C 0.5380(3) 0.2630(2) 0.73087(7) 0.0257(5) Uani 1 1 d . . . . .
H7A H 0.6031 0.3516 0.7292 0.031 Uiso 1 1 calc R U . . .
H7B H 0.6242 0.2025 0.7459 0.031 Uiso 1 1 calc R U . . .
C1 C 0.2898(4) 0.1885(2) 0.78118(7) 0.0330(5) Uani 1 1 d . . . . .
H1 H 0.3757 0.1176 0.7882 0.040 Uiso 1 1 calc R U . . .
C2 C 0.1106(5) 0.2012(3) 0.79999(7) 0.0400(7) Uani 1 1 d . . . . .
H2 H 0.0738 0.1377 0.8192 0.048 Uiso 1 1 calc R U . . .
C3 C -0.0144(4) 0.3056(3) 0.79091(8) 0.0378(6) Uani 1 1 d . . . . .
H3 H -0.1355 0.3151 0.8042 0.045 Uiso 1 1 calc R U . . .
C9 C 0.4675(4) 0.0158(3) 0.65210(8) 0.0390(6) Uani 1 1 d . . . . .
H9A H 0.4881 -0.0819 0.6551 0.047 Uiso 1 1 calc R U . . .
H9B H 0.3645 0.0306 0.6323 0.047 Uiso 1 1 calc R U . . .
C10 C 0.6534(5) 0.0830(3) 0.64021(11) 0.0574(10) Uani 1 1 d . . . . .
H10A H 0.6358 0.1305 0.6152 0.069 Uiso 1 1 calc R U . . .
H10B H 0.7595 0.0161 0.6372 0.069 Uiso 1 1 calc R U . . .
H12 H 1.365(5) 0.449(3) 0.6264(9) 0.042(9) Uiso 1 1 d . . . . .
H14 H 0.892(5) 0.488(3) 0.6095(8) 0.042(9) Uiso 1 1 d . . . . .
H13 H 1.350(4) 0.330(3) 0.6551(9) 0.040(8) Uiso 1 1 d . . . . .

loop_
_atom_site_aniso_label
_atom_site_aniso_U_11
_atom_site_aniso_U_22
_atom_site_aniso_U_33
_atom_site_aniso_U_23
_atom_site_aniso_U_13
_atom_site_aniso_U_12
O3 0.0161(7) 0.0308(8) 0.0393(9) 0.0094(7) 0.0017(7) -0.0026(7)
N2 0.0122(7) 0.0192(7) 0.0235(9) 0.0012(7) 0.0008(7) 0.0017(6)
N4 0.0132(8) 0.0193(8) 0.0230(9) 0.0036(7) -0.0015(7) -0.0003(7)
N5 0.0175(8) 0.0156(7) 0.0194(8) -0.0002(6) -0.0025(7) 0.0013(6)
N1 0.0124(7) 0.0185(7) 0.0267(9) 0.0005(7) 0.0014(7) -0.0012(7)
N3 0.0127(8) 0.0267(9) 0.0320(10) 0.0104(8) 0.0015(8) 0.0000(8)
O2 0.0125(7) 0.0390(10) 0.0973(17) 0.0380(11) 0.0044(10) 0.0031(8)
C13 0.0144(9) 0.0193(9) 0.0194(10) -0.0005(7) -0.0008(7) 0.0023(8)
C6 0.0277(11) 0.0230(10) 0.0223(10) -0.0052(8) -0.0036(8) -0.0046(8)
C20 0.0199(10) 0.0135(8) 0.0274(10) -0.0008(7) -0.0018(9) 0.0003(8)
C19 0.0173(9) 0.0211(9) 0.0246(10) -0.0023(8) 0.0037(8) -0.0018(8)
C14 0.0186(9) 0.0167(8) 0.0218(10) 0.0006(8) 0.0003(8) 0.0005(8)
C12 0.0129(8) 0.0209(9) 0.0315(11) 0.0042(8) -0.0001(9) -0.0010(8)
C8 0.0204(10) 0.0201(9) 0.0269(11) 0.0003(8) 0.0035(9) -0.0039(8)
C18 0.0219(10) 0.0175(8) 0.0253(10) 0.0017(8) -0.0018(9) 0.0023(8)
C25 0.0211(10) 0.0163(8) 0.0287(11) -0.0017(8) 0.0006(8) 0.0010(7)
C15 0.0199(9) 0.0162(8) 0.0220(10) 0.0016(7) -0.0009(8) -0.0016(8)
C21 0.0284(11) 0.0199(9) 0.0261(11) 0.0011(8) 0.0003(9) -0.0035(8)
C23 0.0253(11) 0.0191(9) 0.0430(14) 0.0009(9) -0.0134(11) -0.0040(9)
C5 0.0249(10) 0.0272(10) 0.0241(11) -0.0024(8) -0.0013(9) -0.0021(9)
C24 0.0198(10) 0.0170(9) 0.0420(14) 0.0014(9) -0.0003(10) -0.0003(8)
C17 0.0257(11) 0.0226(10) 0.0365(13) -0.0079(9) -0.0027(10) 0.0027(10)
C11 0.0150(9) 0.0181(9) 0.0408(12) 0.0045(8) 0.0043(9) 0.0007(8)
C4 0.0271(12) 0.0423(14) 0.0296(12) -0.0068(11) -0.0013(10) 0.0024(11)
C22 0.0396(13) 0.0206(9) 0.0258(11) -0.0014(9) -0.0063(10) -0.0022(9)
C16 0.0344(12) 0.0189(9) 0.0263(11) -0.0041(8) -0.0061(10) 0.0054(9)
C7 0.0190(10) 0.0234(10) 0.0348(13) -0.0036(9) -0.0051(9) -0.0016(8)
C1 0.0493(15) 0.0242(10) 0.0256(11) -0.0030(9) -0.0011(11) -0.0017(12)
C2 0.0624(18) 0.0340(13) 0.0235(12) -0.0029(10) 0.0115(12) -0.0156(14)
C3 0.0351(13) 0.0504(15) 0.0280(12) -0.0120(11) 0.0094(11) -0.0103(13)
C9 0.0368(14) 0.0464(15) 0.0337(13) -0.0130(12) 0.0115(11) -0.0160(12)
C10 0.0517(19) 0.0417(15) 0.079(2) -0.0335(15) 0.0426(17) -0.0255(14)

loop_
_atom_type_symbol
_atom_type_description
_atom_type_scat_dispersion_real
_atom_type_scat_dispersion_imag
_atom_type_scat_source
C C 0.0033 0.0016 'International Tables Vol C Tables 4.2.6.8 and 6.1.1.4'
H H 0.0000 0.0000 'International Tables Vol C Tables 4.2.6.8 and 6.1.1.4'
N N 0.0061 0.0033 'International Tables Vol C Tables 4.2.6.8 and 6.1.1.4'
O O 0.0106 0.0060 'International Tables Vol C Tables 4.2.6.8 and 6.1.1.4'

loop_
_geom_angle_atom_site_label_1
_geom_angle_atom_site_label_2
_geom_angle_atom_site_label_3
_geom_angle
_geom_angle_site_symmetry_1
_geom_angle_site_symmetry_3
_geom_angle_publ_flag
C13 N2 C12 120.70(18) . . ?
C14 N4 C13 127.03(18) . . ?
C14 N4 H14 117(2) . . ?
C13 N4 H14 116(2) . . ?
C19 N5 C15 111.74(16) . . ?
C19 N5 C18 113.04(16) . . ?
C15 N5 C18 103.52(15) . . ?
C11 N1 C7 111.04(17) . . ?
C11 N1 C8 105.90(16) . . ?
C7 N1 C8 112.94(17) . . ?
C13 N3 H12 118(2) . . ?
C13 N3 H13 119(2) . . ?
H12 N3 H13 122(3) . . ?
N3 C13 N2 118.96(19) . . ?
N3 C13 N4 117.80(19) . . ?
N2 C13 N4 123.22(18) . . ?
C5 C6 C1 118.0(2) . . ?
C5 C6 C7 121.0(2) . . ?
C1 C6 C7 121.0(2) . . ?
C21 C20 C25 119.0(2) . . ?
C21 C20 C19 119.1(2) . . ?
C25 C20 C19 121.89(19) . . ?
N5 C19 C20 113.49(17) . . ?
N5 C19 H19A 108.9 . . ?
C20 C19 H19A 108.9 . . ?
N5 C19 H19B 108.9 . . ?
C20 C19 H19B 108.9 . . ?
H19A C19 H19B 107.7 . . ?
O3 C14 N4 124.3(2) . . ?
O3 C14 C15 121.34(19) . . ?
N4 C14 C15 114.29(18) . . ?
O2 C12 N2 127.03(19) . . ?
O2 C12 C11 120.61(19) . . ?
N2 C12 C11 112.35(18) . . ?
N1 C8 C9 103.82(18) . . ?
N1 C8 H8A 111.0 . . ?
C9 C8 H8A 111.0 . . ?
N1 C8 H8B 111.0 . . ?
C9 C8 H8B 111.0 . . ?
H8A C8 H8B 109.0 . . ?
N5 C18 C17 104.45(17) . . ?
N5 C18 H18A 110.9 . . ?
C17 C18 H18A 110.9 . . ?
N5 C18 H18B 110.9 . . ?
C17 C18 H18B 110.9 . . ?
H18A C18 H18B 108.9 . . ?
C24 C25 C20 120.3(2) . . ?
C24 C25 H25 119.8 . . ?
C20 C25 H25 119.8 . . ?
N5 C15 C14 113.54(16) . . ?
N5 C15 C16 103.13(17) . . ?
C14 C15 C16 112.67(17) . . ?
N5 C15 H15 109.1 . . ?
C14 C15 H15 109.1 . . ?
C16 C15 H15 109.1 . . ?
C20 C21 C22 120.7(2) . . ?
C20 C21 H21 119.6 . . ?
C22 C21 H21 119.6 . . ?
C24 C23 C22 119.8(2) . . ?
C24 C23 H23 120.1 . . ?
C22 C23 H23 120.1 . . ?
C4 C5 C6 121.0(2) . . ?
C4 C5 H5 119.5 . . ?
C6 C5 H5 119.5 . . ?
C23 C24 C25 120.3(2) . . ?
C23 C24 H24 119.8 . . ?
C25 C24 H24 119.8 . . ?
C18 C17 C16 104.67(18) . . ?
C18 C17 H17A 110.8 . . ?
C16 C17 H17A 110.8 . . ?
C18 C17 H17B 110.8 . . ?
C16 C17 H17B 110.8 . . ?
H17A C17 H17B 108.9 . . ?
N1 C11 C12 113.66(17) . . ?
N1 C11 C10 103.22(19) . . ?
C12 C11 C10 110.5(2) . . ?
N1 C11 H11 109.8 . . ?
C12 C11 H11 109.8 . . ?
C10 C11 H11 109.8 . . ?
C3 C4 C5 120.1(2) . . ?
C3 C4 H4 119.9 . . ?
C5 C4 H4 119.9 . . ?
C23 C22 C21 119.8(2) . . ?
C23 C22 H22 120.1 . . ?
C21 C22 H22 120.1 . . ?
C17 C16 C15 104.29(17) . . ?
C17 C16 H16A 110.9 . . ?
C15 C16 H16A 110.9 . . ?
C17 C16 H16B 110.9 . . ?
C15 C16 H16B 110.9 . . ?
H16A C16 H16B 108.9 . . ?
N1 C7 C6 112.36(17) . . ?
N1 C7 H7A 109.1 . . ?
C6 C7 H7A 109.1 . . ?
N1 C7 H7B 109.1 . . ?
C6 C7 H7B 109.1 . . ?
H7A C7 H7B 107.9 . . ?
C2 C1 C6 120.9(2) . . ?
C2 C1 H1 119.6 . . ?
C6 C1 H1 119.6 . . ?
C3 C2 C1 120.5(2) . . ?
C3 C2 H2 119.7 . . ?
C1 C2 H2 119.7 . . ?
C2 C3 C4 119.4(2) . . ?
C2 C3 H3 120.3 . . ?
C4 C3 H3 120.3 . . ?
C10 C9 C8 106.4(2) . . ?
C10 C9 H9A 110.4 . . ?
C8 C9 H9A 110.4 . . ?
C10 C9 H9B 110.4 . . ?
C8 C9 H9B 110.4 . . ?
H9A C9 H9B 108.6 . . ?
C9 C10 C11 106.3(2) . . ?
C9 C10 H10A 110.5 . . ?
C11 C10 H10A 110.5 . . ?
C9 C10 H10B 110.5 . . ?
C11 C10 H10B 110.5 . . ?
H10A C10 H10B 108.7 . . ?

loop_
_geom_bond_atom_site_label_1
_geom_bond_atom_site_label_2
_geom_bond_distance
_geom_bond_site_symmetry_2
_geom_bond_publ_flag
O3 C14 1.216(3) . ?
N2 C13 1.337(3) . ?
N2 C12 1.357(2) . ?
N4 C14 1.386(3) . ?
N4 C13 1.392(3) . ?
N4 H14 0.89(3) . ?
N5 C19 1.467(3) . ?
N5 C15 1.469(3) . ?
N5 C18 1.471(3) . ?
N1 C11 1.473(3) . ?
N1 C7 1.476(3) . ?
N1 C8 1.480(3) . ?
N3 C13 1.319(3) . ?
N3 H12 0.88(3) . ?
N3 H13 0.88(3) . ?
O2 C12 1.239(3) . ?
C6 C5 1.397(3) . ?
C6 C1 1.398(3) . ?
C6 C7 1.514(3) . ?
C20 C21 1.393(3) . ?
C20 C25 1.394(3) . ?
C20 C19 1.515(3) . ?
C19 H19A 0.9900 . ?
C19 H19B 0.9900 . ?
C14 C15 1.516(3) . ?
C12 C11 1.525(3) . ?
C8 C9 1.526(3) . ?
C8 H8A 0.9900 . ?
C8 H8B 0.9900 . ?
C18 C17 1.523(3) . ?
C18 H18A 0.9900 . ?
C18 H18B 0.9900 . ?
C25 C24 1.393(3) . ?
C25 H25 0.9500 . ?
C15 C16 1.543(3) . ?
C15 H15 1.0000 . ?
C21 C22 1.394(3) . ?
C21 H21 0.9500 . ?
C23 C24 1.386(4) . ?
C23 C22 1.390(4) . ?
C23 H23 0.9500 . ?
C5 C4 1.391(3) . ?
C5 H5 0.9500 . ?
C24 H24 0.9500 . ?
C17 C16 1.542(3) . ?
C17 H17A 0.9900 . ?
C17 H17B 0.9900 . ?
C11 C10 1.539(4) . ?
C11 H11 1.0000 . ?
C4 C3 1.390(4) . ?
C4 H4 0.9500 . ?
C22 H22 0.9500 . ?
C16 H16A 0.9900 . ?
C16 H16B 0.9900 . ?
C7 H7A 0.9900 . ?
C7 H7B 0.9900 . ?
C1 C2 1.390(4) . ?
C1 H1 0.9500 . ?
C2 C3 1.382(4) . ?
C2 H2 0.9500 . ?
C3 H3 0.9500 . ?
C9 C10 1.493(3) . ?
C9 H9A 0.9900 . ?
C9 H9B 0.9900 . ?
C10 H10A 0.9900 . ?
C10 H10B 0.9900 . ?
